data_7062929
loop_
_publ_author_name
'Shvanskaya, Larisa V.'
'Krikunova, Polina V.'
'Vasilchikova, Tatyana M.'
'Borovikova, Elena Y.'
'Volkova, Olga S.'
'Vasiliev, Alexander N.'

_publ_section_title
;
 Crystal structure, infrared spectroscopy and thermodynamic properties of
 a manganese member of the ellenbergerite family
;
_journal_issue 5
_journal_name_full 'New Journal of Chemistry'
_journal_page_first 1952
_journal_page_last 1957
_journal_paper_doi 10.1039/D3NJ05142K
_journal_volume 48
_journal_year 2024
_chemical_formula_moiety 'H7 Mn13.50 O37.69 V8, 1.392(H)'
_chemical_formula_sum 'H4.2 Mn6.75 O18.845 V4'
_chemical_formula_weight 880.335
_chemical_name_common 'Manganese hydroxide vanadate divanadate'
_chemical_name_systematic 'Hexamanganese manganese trihydroxide dihydrogen/hydrogenvanadate divanadate'
_space_group_crystal_system hexagonal
_space_group_IT_number 186
_space_group_name_Hall 'P 6c -2c'
_space_group_name_H-M_alt 'P 63 m c'
_atom_sites_solution_hydrogens difmap
_audit_creation_method SHELXL-2018/3
_audit_update_record
;
2023-10-16 deposited with the CCDC.	2023-12-22 downloaded from the CCDC.
;
_cell_angle_alpha 90
_cell_angle_beta 90
_cell_angle_gamma 120
_cell_formula_units_Z 2
_cell_length_a 13.1893(5)
_cell_length_b 13.1893(5)
_cell_length_c 5.2408(2)
_cell_measurement_reflns_used 7817
_cell_measurement_temperature 120(2)
_cell_measurement_theta_max 30.14
_cell_measurement_theta_min 2.502
_cell_volume 789.54(5)
_computing_structure_refinement 'SHELXL-2018/3 (Sheldrick, 2018)'
_diffrn_ambient_temperature 120(2)
_diffrn_measured_fraction_theta_full 0.997
_diffrn_measured_fraction_theta_max 0.998
_diffrn_measurement_device_type 'Bruker D8 Quest with Photon III detector'
_diffrn_measurement_method '\w shutterless scans'
_diffrn_radiation_type MoK\a
_diffrn_radiation_wavelength 0.71073
_diffrn_reflns_av_R_equivalents 0.0463
_diffrn_reflns_av_unetI/netI 0.0233
_diffrn_reflns_Laue_measured_fraction_full 0.997
_diffrn_reflns_Laue_measured_fraction_max 0.998
_diffrn_reflns_limit_h_max 18
_diffrn_reflns_limit_h_min -18
_diffrn_reflns_limit_k_max 18
_diffrn_reflns_limit_k_min -18
_diffrn_reflns_limit_l_max 7
_diffrn_reflns_limit_l_min -7
_diffrn_reflns_number 7817
_diffrn_reflns_point_group_measured_fraction_full 0.996
_diffrn_reflns_point_group_measured_fraction_max 0.998
_diffrn_reflns_theta_full 25.242
_diffrn_reflns_theta_max 29.966
_diffrn_reflns_theta_min 3.089
_diffrn_source 'micro-focus sealed X-ray tube'
_exptl_absorpt_coefficient_mu 7.549
_exptl_absorpt_correction_T_max 0.6501
_exptl_absorpt_correction_T_min 0.5105
_exptl_absorpt_correction_type multi-scan
_exptl_absorpt_process_details
;
 SADABS 2016/2: Krause, L., Herbst-Irmer, R., Sheldrick G.M. & Stalke D.,
 J. Appl. Cryst. 48 (2015) 3-10
;
_exptl_crystal_colour black
_exptl_crystal_density_diffrn 3.706
_exptl_crystal_description needle
_exptl_crystal_F_000 832
_exptl_crystal_size_max 0.251
_exptl_crystal_size_mid 0.043
_exptl_crystal_size_min 0.036
_refine_diff_density_max 0.715
_refine_diff_density_min -0.529
_refine_diff_density_rms 0.092
_refine_ls_abs_structure_details
;
 Flack x determined using 355 quotients [(I+)-(I-)]/[(I+)+(I-)]
 (Parsons, Flack and Wagner, Acta Cryst. B69 (2013) 249-259).
;
_refine_ls_abs_structure_Flack 0.04(2)
_refine_ls_extinction_coef 0.0019(5)
_refine_ls_extinction_expression Fc^*^=kFc[1+0.001xFc^2^\l^3^/sin(2\q)]^-1/4^
_refine_ls_extinction_method 'SHELXL-2018/3 (Sheldrick 2018)'
_refine_ls_goodness_of_fit_ref 1.078
_refine_ls_hydrogen_treatment refU
_refine_ls_matrix_type full
_refine_ls_number_parameters 68
_refine_ls_number_reflns 858
_refine_ls_number_restraints 4
_refine_ls_restrained_S_all 1.077
_refine_ls_R_factor_all 0.0199
_refine_ls_R_factor_gt 0.0180
_refine_ls_shift/su_max 0.000
_refine_ls_shift/su_mean 0.000
_refine_ls_structure_factor_coef Fsqd
_refine_ls_weighting_details 'w=1/[\s^2^(Fo^2^)+(0.0171P)^2^+0.2347P] where P=(Fo^2^+2Fc^2^)/3'
_refine_ls_weighting_scheme calc
_refine_ls_wR_factor_gt 0.0393
_refine_ls_wR_factor_ref 0.0400
_reflns_Friedel_coverage 0.810
_reflns_Friedel_fraction_full 0.996
_reflns_Friedel_fraction_max 0.997
_reflns_number_gt 816
_reflns_number_total 858
_reflns_threshold_expression 'I > 2\s(I)'
_cod_data_source_file d3nj05142k2.cif
_cod_data_source_block shelx
_cod_depositor_comments 'Adding full bibliography for 7062929.cif.'
_cod_original_cell_volume 789.54(7)
_cod_original_formula_sum 'H4.20 Mn6.75 O18.845 V4'
_cod_database_code 7062929
_shelx_shelxl_version_number 2018/3
_shelx_space_group_comment
;
The symmetry employed for this shelxl refinement is uniquely defined
by the following loop, which should always be used as a source of
symmetry information in preference to the above space-group names.
They are only intended as comments.
;

loop_
_space_group_symop_operation_xyz
'x, y, z'
'-y, x-y, z'
'-x+y, -x, z'
'-x, -y, z+1/2'
'y, -x+y, z+1/2'
'x-y, x, z+1/2'
'-y, -x, z'
'-x+y, y, z'
'x, x-y, z'
'y, x, z+1/2'
'x-y, -y, z+1/2'
'-x, -x+y, z+1/2'

loop_
_atom_site_label
_atom_site_type_symbol
_atom_site_fract_x
_atom_site_fract_y
_atom_site_fract_z
_atom_site_U_iso_or_equiv
_atom_site_adp_type
_atom_site_occupancy
_atom_site_site_symmetry_order
_atom_site_calc_flag
_atom_site_refinement_flags_posn
_atom_site_refinement_flags_adp
_atom_site_refinement_flags_occupancy
_atom_site_disorder_assembly
_atom_site_disorder_group
Mn1 Mn 0.42652(4) 0.34748(4) -0.02641(7) 0.00622(13) Uani 1 1 d . . . . .
Mn2 Mn 0.000000 0.000000 0.1493(4) 0.0174(6) Uani 0.749(5) 6 d S T . . .
V1 V 0.30128(6) 0.15064(3) 0.44837(16) 0.00590(17) Uani 1 2 d S T P . .
V2A V 0.666667 0.333333 -0.2884(3) 0.0066(3) Uani 0.847(3) 6 d S T P . .
V2B V 0.666667 0.333333 -0.007(2) 0.0066(3) Uani 0.153(3) 6 d S T P . .
O1 O 0.1524(3) 0.07621(14) 0.4001(7) 0.0126(7) Uani 1 2 d S T P . .
O2 O 0.3795(3) 0.18977(15) 0.1644(6) 0.0083(6) Uani 1 2 d S T P . .
O3 O 0.3420(2) 0.2747(2) 0.6222(5) 0.0084(5) Uani 1 1 d . . . . .
O4 O 0.52559(15) 0.47441(15) 0.2851(6) 0.0083(7) Uani 1 2 d DS T P . .
O5 O 0.59648(17) 0.40352(17) -0.1762(10) 0.0234(10) Uani 1 2 d DS T P . .
O6 O 0.666667 0.333333 0.375(2) 0.044(3) Uani 0.847(3) 6 d DS T P . .
H1 H 0.5566(16) 0.4434(16) 0.394(9) 0.009(13) Uiso 1 2 d DS . P . .
H2 H 0.626613 0.373(13) 0.41(2) 0.009(13) Uiso 0.232 2 d DS . P . .
H3 H 0.610(13) 0.390(13) -0.01(2) 0.009(13) Uiso 0.168 2 d DS . P . .

loop_
_atom_site_aniso_label
_atom_site_aniso_U_11
_atom_site_aniso_U_22
_atom_site_aniso_U_33
_atom_site_aniso_U_23
_atom_site_aniso_U_13
_atom_site_aniso_U_12
Mn1 0.0058(2) 0.0058(2) 0.0064(2) -0.0006(3) -0.0001(2) 0.00252(17)
Mn2 0.0071(6) 0.0071(6) 0.0380(13) 0.000 0.000 0.0036(3)
V1 0.0081(3) 0.0052(2) 0.0054(4) 0.00016(16) 0.0003(3) 0.00404(16)
V2A 0.0045(4) 0.0045(4) 0.0109(8) 0.000 0.000 0.0023(2)
V2B 0.0045(4) 0.0045(4) 0.0109(8) 0.000 0.000 0.0023(2)
O1 0.0081(15) 0.0115(12) 0.0171(19) 0.0003(7) 0.0006(14) 0.0040(7)
O2 0.0138(16) 0.0081(11) 0.0050(15) 0.0014(7) 0.0028(13) 0.0069(8)
O3 0.0125(12) 0.0081(11) 0.0063(11) -0.0004(9) -0.0003(9) 0.0063(10)
O4 0.0077(11) 0.0077(11) 0.0083(15) 0.0025(6) -0.0025(6) 0.0029(13)
O5 0.0097(13) 0.0097(13) 0.051(3) -0.0052(9) 0.0052(9) 0.0049(14)
O6 0.046(4) 0.046(4) 0.039(6) 0.000 0.000 0.023(2)

loop_
_atom_type_symbol
_atom_type_description
_atom_type_scat_dispersion_real
_atom_type_scat_dispersion_imag
_atom_type_scat_source
H H 0.0000 0.0000 'International Tables Vol C Tables 4.2.6.8 and 6.1.1.4'
O O 0.0106 0.0060 'International Tables Vol C Tables 4.2.6.8 and 6.1.1.4'
Mn Mn 0.3368 0.7283 'International Tables Vol C Tables 4.2.6.8 and 6.1.1.4'
V V 0.3005 0.5294 'International Tables Vol C Tables 4.2.6.8 and 6.1.1.4'

loop_
_geom_angle_atom_site_label_1
_geom_angle_atom_site_label_2
_geom_angle_atom_site_label_3
_geom_angle
_geom_angle_site_symmetry_1
_geom_angle_site_symmetry_3
_geom_angle_publ_flag
O2 Mn1 O3 89.16(10) . 10_554 ?
O2 Mn1 O3 97.88(11) . 1_554 ?
O3 Mn1 O3 91.70(9) 10_554 1_554 ?
O2 Mn1 O5 104.90(14) . . ?
O3 Mn1 O5 164.16(11) 10_554 . ?
O3 Mn1 O5 93.51(14) 1_554 . ?
O2 Mn1 O4 99.58(12) . . ?
O3 Mn1 O4 86.88(10) 10_554 . ?
O3 Mn1 O4 162.46(10) 1_554 . ?
O5 Mn1 O4 83.65(13) . . ?
O2 Mn1 O4 176.36(12) . 4_664 ?
O3 Mn1 O4 88.02(10) 10_554 4_664 ?
O3 Mn1 O4 84.50(9) 1_554 4_664 ?
O5 Mn1 O4 77.62(13) . 4_664 ?
O4 Mn1 O4 77.98(6) . 4_664 ?
O2 Mn1 Mn1 129.94(10) . 7_665 ?
O3 Mn1 Mn1 119.37(6) 10_554 7_665 ?
O3 Mn1 Mn1 119.34(6) 1_554 7_665 ?
O5 Mn1 Mn1 45.56(8) . 7_665 ?
O4 Mn1 Mn1 48.14(6) . 7_665 ?
O4 Mn1 Mn1 50.15(6) 4_664 7_665 ?
O2 Mn1 Mn1 87.12(8) . 10 ?
O3 Mn1 Mn1 41.30(7) 10_554 10 ?
O3 Mn1 Mn1 132.84(7) 1_554 10 ?
O5 Mn1 Mn1 130.58(11) . 10 ?
O4 Mn1 Mn1 46.94(7) . 10 ?
O4 Mn1 Mn1 89.24(8) 4_664 10 ?
Mn1 Mn1 Mn1 90.0 7_665 10 ?
O2 Mn1 Mn1 137.13(10) . 10_554 ?
O3 Mn1 Mn1 81.65(7) 10_554 10_554 ?
O3 Mn1 Mn1 41.24(6) 1_554 10_554 ?
O5 Mn1 Mn1 92.48(14) . 10_554 ?
O4 Mn1 Mn1 121.41(8) . 10_554 ?
O4 Mn1 Mn1 44.56(6) 4_664 10_554 ?
Mn1 Mn1 Mn1 90.0 7_665 10_554 ?
Mn1 Mn1 Mn1 110.86(3) 10 10_554 ?
O1 Mn2 O1 87.71(15) 4_554 5_554 ?
O1 Mn2 O1 87.71(15) 4_554 6_554 ?
O1 Mn2 O1 87.71(15) 5_554 6_554 ?
O1 Mn2 O1 179.81(18) 4_554 . ?
O1 Mn2 O1 92.43(7) 5_554 . ?
O1 Mn2 O1 92.43(7) 6_554 . ?
O1 Mn2 O1 92.43(7) 4_554 2 ?
O1 Mn2 O1 179.81(18) 5_554 2 ?
O1 Mn2 O1 92.43(7) 6_554 2 ?
O1 Mn2 O1 87.44(15) . 2 ?
O1 Mn2 O1 92.43(7) 4_554 3 ?
O1 Mn2 O1 92.43(7) 5_554 3 ?
O1 Mn2 O1 179.81(18) 6_554 3 ?
O1 Mn2 O1 87.44(15) . 3 ?
O1 Mn2 O1 87.44(15) 2 3 ?
O1 Mn2 Mn2 53.13(10) 4_554 4_554 ?
O1 Mn2 Mn2 53.13(10) 5_554 4_554 ?
O1 Mn2 Mn2 53.13(10) 6_554 4_554 ?
O1 Mn2 Mn2 127.06(10) . 4_554 ?
O1 Mn2 Mn2 127.06(10) 2 4_554 ?
O1 Mn2 Mn2 127.06(10) 3 4_554 ?
O1 Mn2 Mn2 126.87(10) 4_554 4 ?
O1 Mn2 Mn2 126.87(10) 5_554 4 ?
O1 Mn2 Mn2 126.87(10) 6_554 4 ?
O1 Mn2 Mn2 52.94(10) . 4 ?
O1 Mn2 Mn2 52.94(10) 2 4 ?
O1 Mn2 Mn2 52.94(10) 3 4 ?
Mn2 Mn2 Mn2 180.0 4_554 4 ?
O3 V1 O3 106.42(16) 9 . ?
O3 V1 O1 110.34(11) 9 . ?
O3 V1 O1 110.34(11) . . ?
O3 V1 O2 108.49(10) 9 . ?
O3 V1 O2 108.49(10) . . ?
O1 V1 O2 112.54(17) . . ?
V2B V2A O5 69.85(18) . . ?
V2B V2A O5 69.85(18) . 3_665 ?
O5 V2A O5 108.78(19) . 3_665 ?
V2B V2A O5 69.85(18) . 2_655 ?
O5 V2A O5 108.78(19) . 2_655 ?
O5 V2A O5 108.78(19) 3_665 2_655 ?
V2B V2A O6 180.0 . 1_554 ?
O5 V2A O6 110.15(19) . 1_554 ?
O5 V2A O6 110.15(19) 3_665 1_554 ?
O5 V2A O6 110.15(19) 2_655 1_554 ?
V2B V2A H3 42(5) . . ?
O5 V2A H3 28(4) . . ?
O5 V2A H3 93(3) 3_665 . ?
O5 V2A H3 93(3) 2_655 . ?
O6 V2A H3 138(5) 1_554 . ?
V2B V2A H3 42(4) . 2_655 ?
O5 V2A H3 93(3) . 2_655 ?
O5 V2A H3 93(3) 3_665 2_655 ?
O5 V2A H3 28(4) 2_655 2_655 ?
O6 V2A H3 138(4) 1_554 2_655 ?
H3 V2A H3 70(7) . 2_655 ?
V2B V2A H3 42(5) . 3_665 ?
O5 V2A H3 93(3) . 3_665 ?
O5 V2A H3 28(4) 3_665 3_665 ?
O5 V2A H3 93(3) 2_655 3_665 ?
O6 V2A H3 138(4) 1_554 3_665 ?
H3 V2A H3 70(7) . 3_665 ?
H3 V2A H3 70(7) 2_655 3_665 ?
V2A V2B O5 61.1(3) . . ?
V2A V2B O5 61.1(3) . 2_655 ?
O5 V2B O5 98.6(4) . 2_655 ?
V2A V2B O5 61.1(3) . 3_665 ?
O5 V2B O5 98.6(4) . 3_665 ?
O5 V2B O5 98.6(4) 2_655 3_665 ?
V2A V2B O6 180.0 . . ?
O5 V2B O6 118.9(3) . . ?
O5 V2B O6 118.9(3) 2_655 . ?
O5 V2B O6 118.9(3) 3_665 . ?
V2A V2B H3 89(5) . . ?
O5 V2B H3 28(5) . . ?
O5 V2B H3 115(3) 2_655 . ?
O5 V2B H3 115(3) 3_665 . ?
O6 V2B H3 91(5) . . ?
V2A V2B H3 89(5) . 2_655 ?
O5 V2B H3 115(3) . 2_655 ?
O5 V2B H3 28(5) 2_655 2_655 ?
O5 V2B H3 115(3) 3_665 2_655 ?
O6 V2B H3 91(5) . 2_655 ?
H3 V2B H3 120.0(4) . 2_655 ?
V2A V2B H3 89(5) . 3_665 ?
O5 V2B H3 115(3) . 3_665 ?
O5 V2B H3 115(3) 2_655 3_665 ?
O5 V2B H3 28(5) 3_665 3_665 ?
O6 V2B H3 91(5) . 3_665 ?
H3 V2B H3 120.0(4) . 3_665 ?
H3 V2B H3 120.0(4) 2_655 3_665 ?
V1 O1 Mn2 134.7(2) . 4 ?
V1 O1 Mn2 151.4(2) . . ?
Mn2 O1 Mn2 73.93(10) 4 . ?
V1 O2 Mn1 122.62(8) . 9 ?
V1 O2 Mn1 122.62(8) . . ?
Mn1 O2 Mn1 114.67(16) 9 . ?
V1 O3 Mn1 123.78(13) . 10 ?
V1 O3 Mn1 137.74(13) . 1_556 ?
Mn1 O3 Mn1 97.46(10) 10 1_556 ?
Mn1 O4 Mn1 83.72(11) . 7_665 ?
Mn1 O4 Mn1 146.02(16) . 4_665 ?
Mn1 O4 Mn1 88.51(5) 7_665 4_665 ?
Mn1 O4 Mn1 88.51(5) . 10 ?
Mn1 O4 Mn1 146.01(16) 7_665 10 ?
Mn1 O4 Mn1 79.71(11) 4_665 10 ?
Mn1 O4 H1 110(2) . . ?
Mn1 O4 H1 110(2) 7_665 . ?
Mn1 O4 H1 103(3) 4_665 . ?
Mn1 O4 H1 103(3) 10 . ?
V2A O5 V2B 49.0(3) . . ?
V2A O5 Mn1 134.50(9) . . ?
V2B O5 Mn1 110.9(3) . . ?
V2A O5 Mn1 134.50(9) . 7_665 ?
V2B O5 Mn1 110.9(3) . 7_665 ?
Mn1 O5 Mn1 88.89(15) . 7_665 ?
V2A O5 H3 90(10) . . ?
V2B O5 H3 41(10) . . ?
Mn1 O5 H3 82(10) . . ?
Mn1 O5 H3 82(10) 7_665 . ?
V2A O6 V2B 180.0 1_556 . ?
V2A O6 H2 80(7) 1_556 . ?
V2B O6 H2 100(7) . . ?

loop_
_geom_bond_atom_site_label_1
_geom_bond_atom_site_label_2
_geom_bond_distance
_geom_bond_site_symmetry_2
_geom_bond_publ_flag
Mn1 O2 2.1028(18) . ?
Mn1 O3 2.116(2) 10_554 ?
Mn1 O3 2.118(2) 1_554 ?
Mn1 O5 2.129(3) . ?
Mn1 O4 2.233(2) . ?
Mn1 O4 2.326(3) 4_664 ?
Mn1 Mn1 2.9808(8) 7_665 ?
Mn1 Mn1 3.1823(5) 10 ?
Mn1 Mn1 3.1823(5) 10_554 ?
Mn2 O1 2.176(4) 4_554 ?
Mn2 O1 2.176(4) 5_554 ?
Mn2 O1 2.176(4) 6_554 ?
Mn2 O1 2.182(4) . ?
Mn2 O1 2.182(4) 2 ?
Mn2 O1 2.182(4) 3 ?
Mn2 Mn2 2.62038(10) 4_554 ?
Mn2 Mn2 2.62042(10) 4 ?
V1 O3 1.708(2) 9 ?
V1 O3 1.708(2) . ?
V1 O1 1.719(3) . ?
V1 O2 1.736(3) . ?
V2A V2B 1.473(11) . ?
V2A O5 1.708(4) . ?
V2A O5 1.708(4) 3_665 ?
V2A O5 1.708(4) 2_655 ?
V2A O6 1.763(13) 1_554 ?
V2A H3 1.9(3) . ?
V2A H3 1.9(3) 2_655 ?
V2A H3 1.9(3) 3_665 ?
V2B O5 1.831(7) . ?
V2B O5 1.831(7) 2_655 ?
V2B O5 1.831(7) 3_665 ?
V2B O6 2.005(18) . ?
V2B H3 1.3(3) . ?
V2B H3 1.3(3) 2_655 ?
V2B H3 1.3(3) 3_665 ?
O4 H1 0.911(14) . ?
O5 H3 0.918(15) . ?
O6 H2 0.93(2) . ?

loop_
_geom_hbond_atom_site_label_D
_geom_hbond_atom_site_label_H
_geom_hbond_atom_site_label_A
_geom_hbond_distance_DH
_geom_hbond_distance_HA
_geom_hbond_distance_DA
_geom_hbond_angle_DHA
_geom_hbond_site_symmetry_A
_geom_hbond_publ_flag
O4 H1 O5 0.911(14) 2.43(3) 3.255(6) 151(5) 1_556 yes
O4 H1 O6 0.911(14) 2.52(4) 3.257(4) 139(4) . yes
O6 H2 O4 0.93(2) 2.39(3) 3.257(4) 155(10) . yes
O6 H2 O5 0.93(2) 2.30(12) 2.846(11) 117(8) 1_556 yes
O5 H3 O6 0.918(15) 2.40(7) 3.304(12) 168(28) . yes
